data_1566767
loop_
_publ_author_name
'Evans, Matthew J.'
'Anker, Mathew D.'
'McMullin, Claire L.'
'Neale, Samuel E.'
'Rajabi, Nasir A.'
'Coles, Martyn P.'

_publ_section_title
;
 Carbon--chalcogen bond formation initiated by [Al(NONDipp)(E)]&#x2212;
 anions containing Al--E{16} (E{16} = S, Se) multiple bonds
;
_journal_name_full 'Chemical Science'
_journal_paper_doi 10.1039/D2SC01064J
_journal_year 2022
_chemical_formula_moiety 'C49  H66  N2  O3  Al1  Si2  K1  Se1'
_chemical_formula_sum 'C49 H66 Al K N2 O3 Se Si2'
_chemical_formula_weight 932.25
_space_group_IT_number 14
_space_group_name_Hall '-P 2yn'
_space_group_name_H-M_alt 'P 1 21/n 1'
_symmetry_cell_setting monoclinic
_symmetry_Int_Tables_number 14
_symmetry_space_group_name_Hall '-P 2yn'
_symmetry_space_group_name_H-M 'P 1 21/n 1'
_atom_sites_solution_hydrogens geom
_audit_conform_dict_location ftp://ftp.iucr.org/pub/cif_core.dic
_audit_conform_dict_name cif_core.dic
_audit_conform_dict_version 2.4.3
_audit_creation_date 2020-06-08T14:10:52-00:00
_audit_creation_method 'WinGX routine CIF_UPDATE'
_audit_update_record
;
2021-07-17 deposited with the CCDC.	2022-03-31 downloaded from the CCDC.
;
_cell_angle_alpha 90
_cell_angle_beta 103.7250(5)
_cell_angle_gamma 90
_cell_formula_units_Z 4
_cell_length_a 14.84213(8)
_cell_length_b 13.02613(7)
_cell_length_c 26.00620(15)
_cell_measurement_reflns_used 38632
_cell_measurement_temperature 119.97(11)
_cell_measurement_theta_max 73.392
_cell_measurement_theta_min 4.857
_cell_measurement_wavelength 1.54184
_cell_volume 4884.35(5)
_computing_cell_refinement 'CrysAlisPro 1.171.40.53 (Rigaku OD, 2019)'
_computing_data_collection 'CrysAlisPro 1.171.40.53 (Rigaku OD, 2019)'
_computing_data_reduction 'CrysAlisPro 1.171.40.53 (Rigaku OD, 2019)'
_computing_molecular_graphics 'Ortep for Windows (Farrugia, 2012)'
_computing_publication_material 'WinGX publication routines (Farrugia, 2012)'
_computing_structure_refinement 'SHELXL-2014/6 (Sheldrick, 2014)'
_diffrn_ambient_temperature 119.97(11)
_diffrn_detector 'CCD plate'
_diffrn_detector_area_resol_mean 8.0856
_diffrn_measured_fraction_theta_full 0.9819
_diffrn_measured_fraction_theta_max 0.9962
_diffrn_measurement_device 'four-circle diffractometer'
_diffrn_measurement_device_type 'SuperNova, Dual, Cu at home/near, EosS2'
_diffrn_measurement_method '\w scans'
_diffrn_orient_matrix_type 'CrysAlisPro convention (1999,Acta A55,543-557)'
_diffrn_orient_matrix_UB_11 -0.014263
_diffrn_orient_matrix_UB_12 -0.0872717
_diffrn_orient_matrix_UB_13 -0.041165
_diffrn_orient_matrix_UB_21 -0.0415667
_diffrn_orient_matrix_UB_22 -0.0681492
_diffrn_orient_matrix_UB_23 0.0369523
_diffrn_orient_matrix_UB_31 -0.0973974
_diffrn_orient_matrix_UB_32 0.0416976
_diffrn_orient_matrix_UB_33 -0.0255728
_diffrn_radiation_monochromator mirror
_diffrn_radiation_probe x-ray
_diffrn_radiation_type 'Cu K\a'
_diffrn_radiation_wavelength 1.54184
_diffrn_reflns_av_R_equivalents 0.0304
_diffrn_reflns_av_unetI/netI 0.0389
_diffrn_reflns_Laue_measured_fraction_full 1
_diffrn_reflns_Laue_measured_fraction_max 0.997
_diffrn_reflns_limit_h_max 18
_diffrn_reflns_limit_h_min -18
_diffrn_reflns_limit_k_max 16
_diffrn_reflns_limit_k_min -16
_diffrn_reflns_limit_l_max 32
_diffrn_reflns_limit_l_min -32
_diffrn_reflns_number 62964
_diffrn_reflns_point_group_measured_fraction_full 1
_diffrn_reflns_point_group_measured_fraction_max 0.997
_diffrn_reflns_theta_full 74.3338
_diffrn_reflns_theta_max 73.5902
_diffrn_reflns_theta_min 3.3929
_diffrn_source 'micro-focus sealed X-ray tube'
_exptl_absorpt_coefficient_mu 2.765
_exptl_absorpt_correction_T_max 1
_exptl_absorpt_correction_T_min 0.293
_exptl_absorpt_correction_type gaussian
_exptl_absorpt_process_details
;
        CrysAlisPro 1.171.40.53 (Rigaku Oxford Diffraction, 2019)
Numerical absorption correction based on gaussian integration over
                        a multifaceted crystal model
        Empirical absorption correction using spherical harmonics,
 implemented in SCALE3 ABSPACK scaling algorithm.
;
_exptl_crystal_colour colourless
_exptl_crystal_density_diffrn 1.268
_exptl_crystal_density_method 'not measured'
_exptl_crystal_description rhombohedral
_exptl_crystal_F_000 1968
_exptl_crystal_size_max 0.446
_exptl_crystal_size_mid 0.307
_exptl_crystal_size_min 0.106
_refine_diff_density_max 2.141
_refine_diff_density_min -0.786
_refine_diff_density_rms 0.083
_refine_ls_extinction_method none
_refine_ls_goodness_of_fit_ref 1.025
_refine_ls_hydrogen_treatment constr
_refine_ls_matrix_type full
_refine_ls_number_constraints 0
_refine_ls_number_parameters 514
_refine_ls_number_reflns 9821
_refine_ls_number_restraints 0
_refine_ls_restrained_S_all 1.025
_refine_ls_R_factor_all 0.0452
_refine_ls_R_factor_gt 0.0438
_refine_ls_shift/su_max 0.003
_refine_ls_shift/su_mean 0
_refine_ls_structure_factor_coef Fsqd
_refine_ls_weighting_details 'w=1/[\s^2^(Fo^2^)+(0.0564P)^2^+10.0806P] where P=(Fo^2^+2Fc^2^)/3'
_refine_ls_weighting_scheme calc
_refine_ls_wR_factor_gt 0.1128
_refine_ls_wR_factor_ref 0.1139
_reflns_number_gt 9387
_reflns_number_total 9821
_reflns_threshold_expression 'I > 2\s(I)'
_cod_data_source_file d2sc01064j2.cif
_cod_data_source_block K[4-Se]
_cod_original_cell_volume 4884.35(4)
_cod_database_code 1566767

loop_
_symmetry_equiv_pos_as_xyz
'x, y, z'
'-x+1/2, y+1/2, -z+1/2'
'-x, -y, -z'
'x-1/2, -y-1/2, z-1/2'

loop_
_atom_site_label
_atom_site_type_symbol
_atom_site_fract_x
_atom_site_fract_y
_atom_site_fract_z
_atom_site_U_iso_or_equiv
_atom_site_adp_type
_atom_site_occupancy
_atom_site_calc_flag
_atom_site_disorder_assembly
_atom_site_disorder_group
Se Se 1.04235(2) 0.51602(2) -0.08662(2) 0.01551(8) Uani 1 d . .
K K 1.16417(4) 0.50610(4) 0.04278(2) 0.02113(12) Uani 1 d . .
Si1 Si 1.26606(4) 0.92621(4) 0.00674(2) 0.01184(12) Uani 1 d . .
Si2 Si 1.34653(4) 0.87160(5) -0.08587(2) 0.01271(13) Uani 1 d . .
Al Al 1.20165(4) 0.72702(5) -0.05455(2) 0.00969(13) Uani 1 d . .
O1 O 1.32233(11) 0.94546(12) -0.03965(6) 0.0157(3) Uani 1 d . .
O2 O 1.07912(10) 0.72861(12) -0.07351(6) 0.0142(3) Uani 1 d . .
O3 O 1.22378(10) 0.59252(12) -0.04337(6) 0.0139(3) Uani 1 d . .
N1 N 1.24386(12) 0.79624(14) 0.00866(7) 0.0113(3) Uani 1 d . .
N2 N 1.25504(12) 0.78683(14) -0.10483(7) 0.0123(3) Uani 1 d . .
C1 C 1.24766(15) 0.74251(16) 0.05705(8) 0.0121(4) Uani 1 d . .
C2 C 1.17065(15) 0.74046(17) 0.08053(9) 0.0148(4) Uani 1 d . .
C3 C 1.17521(17) 0.68168(19) 0.12614(9) 0.0203(5) Uani 1 d . .
H3 H 1.1234 0.6805 0.1416 0.024 Uiso 1 calc . .
C4 C 1.25327(18) 0.6252(2) 0.14920(9) 0.0214(5) Uani 1 d . .
H4 H 1.2546 0.5844 0.1797 0.026 Uiso 1 calc . .
C5 C 1.32966(17) 0.62901(19) 0.12708(9) 0.0193(5) Uani 1 d . .
H5 H 1.3835 0.5904 0.1428 0.023 Uiso 1 calc . .
C6 C 1.32918(15) 0.68829(17) 0.08225(8) 0.0145(4) Uani 1 d . .
C7 C 1.08459(16) 0.80520(18) 0.05956(9) 0.0175(4) Uani 1 d . .
H7 H 1.0875 0.8325 0.0241 0.021 Uiso 1 calc . .
C8 C 1.08420(19) 0.8968(2) 0.09676(11) 0.0265(5) Uani 1 d . .
H8A H 1.0805 0.8716 0.1317 0.04 Uiso 1 calc . .
H8B H 1.0305 0.9406 0.0822 0.04 Uiso 1 calc . .
H8C H 1.1413 0.9366 0.1001 0.04 Uiso 1 calc . .
C9 C 0.99505(17) 0.7439(2) 0.05309(12) 0.0268(6) Uani 1 d . .
H9A H 0.9946 0.6876 0.028 0.04 Uiso 1 calc . .
H9B H 0.9418 0.789 0.0396 0.04 Uiso 1 calc . .
H9C H 0.9912 0.7157 0.0874 0.04 Uiso 1 calc . .
C10 C 1.41811(15) 0.69690(18) 0.06339(9) 0.0160(4) Uani 1 d . .
H10 H 1.4081 0.7504 0.035 0.019 Uiso 1 calc . .
C11 C 1.44416(17) 0.5970(2) 0.03962(10) 0.0223(5) Uani 1 d . .
H11A H 1.4454 0.5407 0.0648 0.034 Uiso 1 calc . .
H11B H 1.5055 0.6043 0.0322 0.034 Uiso 1 calc . .
H11C H 1.3982 0.582 0.0067 0.034 Uiso 1 calc . .
C12 C 1.49824(16) 0.7330(2) 0.10845(10) 0.0219(5) Uani 1 d . .
H12A H 1.4799 0.7956 0.1242 0.033 Uiso 1 calc . .
H12B H 1.5527 0.7473 0.0945 0.033 Uiso 1 calc . .
H12C H 1.5134 0.6793 0.1355 0.033 Uiso 1 calc . .
C13 C 1.15800(17) 1.00362(18) -0.01454(10) 0.0187(5) Uani 1 d . .
H13A H 1.1738 1.0731 -0.0238 0.028 Uiso 1 calc . .
H13B H 1.1263 1.0071 0.0144 0.028 Uiso 1 calc . .
H13C H 1.1171 0.9713 -0.0454 0.028 Uiso 1 calc . .
C14 C 1.33934(18) 0.97413(19) 0.07036(10) 0.0212(5) Uani 1 d . .
H14A H 1.3979 0.936 0.079 0.032 Uiso 1 calc . .
H14B H 1.3066 0.9643 0.0986 0.032 Uiso 1 calc . .
H14C H 1.3521 1.0473 0.0671 0.032 Uiso 1 calc . .
C15 C 1.46211(16) 0.8122(2) -0.05546(10) 0.0207(5) Uani 1 d . .
H15A H 1.4977 0.8582 -0.0283 0.031 Uiso 1 calc . .
H15B H 1.4963 0.801 -0.0829 0.031 Uiso 1 calc . .
H15C H 1.4527 0.7463 -0.0393 0.031 Uiso 1 calc . .
C16 C 1.36423(17) 0.9541(2) -0.14152(10) 0.0222(5) Uani 1 d . .
H16A H 1.3335 1.0204 -0.1405 0.033 Uiso 1 calc . .
H16B H 1.3377 0.92 -0.1753 0.033 Uiso 1 calc . .
H16C H 1.4308 0.9652 -0.1379 0.033 Uiso 1 calc . .
C17 C 1.22176(15) 0.76415(16) -0.16032(8) 0.0121(4) Uani 1 d . .
C18 C 1.14172(15) 0.81455(17) -0.19101(9) 0.0142(4) Uani 1 d . .
C19 C 1.11568(18) 0.7961(2) -0.24517(9) 0.0239(5) Uani 1 d . .
H19 H 1.0629 0.8305 -0.2658 0.029 Uiso 1 calc . .
C20 C 1.1641(2) 0.7292(2) -0.27003(10) 0.0334(7) Uani 1 d . .
H20 H 1.1457 0.7191 -0.3072 0.04 Uiso 1 calc . .
C21 C 1.2396(2) 0.6775(2) -0.24000(10) 0.0277(6) Uani 1 d . .
H21 H 1.2718 0.63 -0.2568 0.033 Uiso 1 calc . .
C22 C 1.26967(16) 0.69309(18) -0.18561(9) 0.0167(4) Uani 1 d . .
C23 C 1.08463(15) 0.88974(17) -0.16674(9) 0.0151(4) Uani 1 d . .
H23 H 1.0927 0.8704 -0.1287 0.018 Uiso 1 calc . .
C24 C 1.11816(19) 1.00024(19) -0.16825(12) 0.0258(5) Uani 1 d . .
H24A H 1.1823 1.0056 -0.1474 0.039 Uiso 1 calc . .
H24B H 1.0785 1.046 -0.1533 0.039 Uiso 1 calc . .
H24C H 1.1152 1.02 -0.205 0.039 Uiso 1 calc . .
C25 C 0.98067(17) 0.8849(2) -0.19283(11) 0.0247(5) Uani 1 d . .
H25A H 0.969 0.9157 -0.2282 0.037 Uiso 1 calc . .
H25B H 0.9462 0.9229 -0.1712 0.037 Uiso 1 calc . .
H25C H 0.9603 0.8132 -0.1958 0.037 Uiso 1 calc . .
C26 C 1.35430(17) 0.6341(2) -0.15622(10) 0.0228(5) Uani 1 d . .
H26 H 1.3623 0.6462 -0.1174 0.027 Uiso 1 calc . .
C27 C 1.3446(2) 0.5183(2) -0.16643(12) 0.0329(7) Uani 1 d . .
H27A H 1.2864 0.4941 -0.159 0.049 Uiso 1 calc . .
H27B H 1.3969 0.4825 -0.1433 0.049 Uiso 1 calc . .
H27C H 1.3442 0.5042 -0.2035 0.049 Uiso 1 calc . .
C28 C 1.4417(2) 0.6712(3) -0.17199(13) 0.0372(7) Uani 1 d . .
H28A H 1.4379 0.6532 -0.209 0.056 Uiso 1 calc . .
H28B H 1.4963 0.6384 -0.1493 0.056 Uiso 1 calc . .
H28C H 1.4469 0.7459 -0.1677 0.056 Uiso 1 calc . .
C29 C 1.02201(15) 0.66497(17) -0.10829(9) 0.0132(4) Uani 1 d . .
H29 H 1.0348 0.6739 -0.1441 0.016 Uiso 1 calc . .
C30 C 0.91989(15) 0.68458(18) -0.11248(9) 0.0149(4) Uani 1 d . .
C31 C 0.85234(16) 0.62989(19) -0.14872(9) 0.0190(5) Uani 1 d . .
H31 H 0.8703 0.5803 -0.1712 0.023 Uiso 1 calc . .
C32 C 0.75874(17) 0.6480(2) -0.15192(11) 0.0249(5) Uani 1 d . .
H32 H 0.713 0.6104 -0.1765 0.03 Uiso 1 calc . .
C33 C 0.73191(18) 0.7203(2) -0.11959(12) 0.0310(6) Uani 1 d . .
H33 H 0.668 0.7324 -0.1218 0.037 Uiso 1 calc . .
C34 C 0.79876(19) 0.7749(2) -0.08393(12) 0.0342(7) Uani 1 d . .
H34 H 0.7806 0.8243 -0.0615 0.041 Uiso 1 calc . .
C35 C 0.89242(17) 0.7579(2) -0.08074(11) 0.0245(5) Uani 1 d . .
H35 H 0.9378 0.7968 -0.0567 0.029 Uiso 1 calc . .
C36 C 1.18082(15) 0.52525(17) -0.08243(9) 0.0141(4) Uani 1 d . .
H36 H 1.1893 0.5513 -0.1171 0.017 Uiso 1 calc . .
C37 C 1.21729(16) 0.41677(17) -0.07511(10) 0.0179(5) Uani 1 d . .
C38 C 1.28038(17) 0.38658(19) -0.02922(11) 0.0221(5) Uani 1 d . .
H38 H 1.3017 0.4348 -0.0016 0.027 Uiso 1 calc . .
C39 C 1.3127(2) 0.2854(2) -0.02340(13) 0.0328(7) Uani 1 d . .
H39 H 1.3552 0.265 0.0083 0.039 Uiso 1 calc . .
C40 C 1.2832(2) 0.2151(2) -0.06358(15) 0.0373(8) Uani 1 d . .
H40 H 1.3049 0.1463 -0.0595 0.045 Uiso 1 calc . .
C41 C 1.2219(2) 0.2454(2) -0.10982(14) 0.0356(7) Uani 1 d . .
H41 H 1.2026 0.1975 -0.1378 0.043 Uiso 1 calc . .
C42 C 1.18836(19) 0.3453(2) -0.11568(12) 0.0267(6) Uani 1 d . .
H42 H 1.1456 0.3651 -0.1474 0.032 Uiso 1 calc . .
C1A C 0.9189(3) 0.4286(3) -0.2571(2) 0.068(2) Uiso 0.618(7) d A 1
C2A C 0.8225(3) 0.4267(3) -0.27126(18) 0.0444(14) Uiso 0.618(7) d A 1
H2A H 0.7903 0.3643 -0.2695 0.053 Uiso 0.618(7) calc A 1
C3A C 0.7733(2) 0.5163(4) -0.28799(19) 0.0507(16) Uiso 0.618(7) d A 1
H3A H 0.7074 0.515 -0.2977 0.061 Uiso 0.618(7) calc A 1
C4A C 0.8204(3) 0.6076(3) -0.29051(19) 0.0560(17) Uiso 0.618(7) d A 1
H4A H 0.7868 0.6688 -0.3019 0.067 Uiso 0.618(7) calc A 1
C5A C 0.9168(3) 0.6095(3) -0.2763(2) 0.069(2) Uiso 0.618(7) d A 1
H5A H 0.949 0.6719 -0.278 0.083 Uiso 0.618(7) calc A 1
C6A C 0.9660(2) 0.5199(4) -0.2596(3) 0.079(7) Uiso 0.618(7) d A 1
H6A H 1.0319 0.5212 -0.2499 0.095 Uiso 0.618(7) calc A 1
C7A C 0.9754(9) 0.3406(10) -0.2387(6) 0.124(4) Uiso 0.618(7) d A 1
H7A1 H 1.041 0.3602 -0.2311 0.186 Uiso 0.309(4) calc A 1
H7A2 H 0.9606 0.3141 -0.2065 0.186 Uiso 0.309(4) calc A 1
H7A3 H 0.9633 0.2873 -0.2661 0.186 Uiso 0.309(4) calc A 1
H7A4 H 0.9356 0.2808 -0.238 0.186 Uiso 0.309(4) calc A 1
H7A5 H 1.016 0.327 -0.2627 0.186 Uiso 0.309(4) calc A 1
H7A6 H 1.0132 0.3538 -0.203 0.186 Uiso 0.309(4) calc A 1
C1B C 0.8713(5) 0.5414(5) -0.2760(3) 0.044(2) Uiso 0.382(7) d A 2
C2B C 0.8009(4) 0.4691(6) -0.2808(3) 0.040(2) Uiso 0.382(7) d A 2
H2B H 0.7379 0.4899 -0.2915 0.048 Uiso 0.382(7) calc A 2
C3B C 0.8227(6) 0.3663(6) -0.2700(4) 0.131(7) Uiso 0.382(7) d A 2
H3B H 0.7746 0.3169 -0.2733 0.157 Uiso 0.382(7) calc A 2
C4B C 0.9149(8) 0.3359(5) -0.2544(5) 0.081(4) Uiso 0.382(7) d A 2
H4B H 0.9298 0.2657 -0.247 0.097 Uiso 0.382(7) calc A 2
C5B C 0.9853(5) 0.4082(8) -0.2495(5) 0.105(6) Uiso 0.382(7) d A 2
H5B H 1.0483 0.3873 -0.2388 0.125 Uiso 0.382(7) calc A 2
C6B C 0.9635(4) 0.5109(7) -0.2604(4) 0.073(10) Uiso 0.382(7) d A 2
H6B H 1.0116 0.5603 -0.2571 0.087 Uiso 0.382(7) calc A 2
C7B C 0.8593(10) 0.6472(11) -0.2870(6) 0.074(4) Uiso 0.382(7) d A 2
H7B1 H 0.9201 0.6807 -0.2803 0.111 Uiso 0.191(4) calc A 2
H7B2 H 0.8268 0.6568 -0.3241 0.111 Uiso 0.191(4) calc A 2
H7B3 H 0.8226 0.6776 -0.2641 0.111 Uiso 0.191(4) calc A 2
H7B4 H 0.793 0.6626 -0.2987 0.111 Uiso 0.191(4) calc A 2
H7B5 H 0.8862 0.6866 -0.2549 0.111 Uiso 0.191(4) calc A 2
H7B6 H 0.8904 0.6658 -0.3149 0.111 Uiso 0.191(4) calc A 2

loop_
_atom_site_aniso_label
_atom_site_aniso_U_11
_atom_site_aniso_U_22
_atom_site_aniso_U_33
_atom_site_aniso_U_23
_atom_site_aniso_U_13
_atom_site_aniso_U_12
Se 0.01332(13) 0.01168(13) 0.02099(13) -0.00012(8) 0.00297(9) -0.00222(8)
K 0.0218(3) 0.0245(3) 0.0178(2) 0.00202(19) 0.00614(19) -0.00194(19)
Si1 0.0131(3) 0.0099(3) 0.0124(3) -0.0007(2) 0.0029(2) -0.0008(2)
Si2 0.0115(3) 0.0143(3) 0.0129(3) 0.0016(2) 0.0041(2) -0.0013(2)
Al 0.0097(3) 0.0093(3) 0.0102(3) 0.0004(2) 0.0026(2) -0.0004(2)
O1 0.0188(8) 0.0126(7) 0.0167(7) -0.0002(6) 0.0064(6) -0.0042(6)
O2 0.0119(7) 0.0117(7) 0.0185(8) -0.0006(6) 0.0025(6) -0.0012(6)
O3 0.0140(7) 0.0104(7) 0.0164(7) -0.0013(6) 0.0018(6) -0.0002(6)
N1 0.0126(8) 0.0108(8) 0.0108(8) 0.0015(7) 0.0034(6) 0.0006(7)
N2 0.0126(8) 0.0140(9) 0.0102(8) -0.0001(7) 0.0028(7) -0.0003(7)
C1 0.0145(10) 0.0110(9) 0.0110(9) -0.0008(8) 0.0037(8) -0.0012(8)
C2 0.0156(10) 0.0141(10) 0.0159(10) 0.0004(8) 0.0059(8) 0.0012(8)
C3 0.0236(12) 0.0227(12) 0.0181(11) 0.0022(9) 0.0115(9) 0.0005(10)
C4 0.0262(12) 0.0243(12) 0.0143(11) 0.0065(9) 0.0061(9) 0.0009(10)
C5 0.0198(11) 0.0213(12) 0.0154(11) 0.0054(9) 0.0015(9) 0.0030(9)
C6 0.0146(10) 0.0161(10) 0.0123(10) 0.0005(8) 0.0020(8) 0.0004(8)
C7 0.0167(11) 0.0170(11) 0.0214(11) 0.0031(9) 0.0101(9) 0.0032(9)
C8 0.0307(14) 0.0241(13) 0.0280(13) -0.0009(10) 0.0134(11) 0.0081(11)
C9 0.0170(12) 0.0260(13) 0.0394(15) 0.0115(11) 0.0106(10) 0.0023(10)
C10 0.0114(10) 0.0207(11) 0.0150(10) 0.0021(9) 0.0013(8) 0.0016(8)
C11 0.0185(11) 0.0252(13) 0.0230(12) -0.0033(10) 0.0043(9) 0.0021(10)
C12 0.0150(11) 0.0275(13) 0.0213(12) -0.0014(10) 0.0000(9) -0.0001(9)
C13 0.0190(11) 0.0140(10) 0.0236(12) 0.0020(9) 0.0062(9) 0.0017(9)
C14 0.0233(12) 0.0184(11) 0.0208(12) -0.0038(9) 0.0028(9) -0.0029(9)
C15 0.0141(11) 0.0281(13) 0.0202(11) 0.0006(10) 0.0045(9) -0.0013(9)
C16 0.0217(12) 0.0256(12) 0.0213(12) 0.0047(10) 0.0089(9) -0.0040(10)
C17 0.0137(10) 0.0121(10) 0.0111(10) 0.0016(8) 0.0039(8) -0.0012(8)
C18 0.0157(10) 0.0134(10) 0.0142(10) 0.0015(8) 0.0046(8) 0.0009(8)
C19 0.0257(13) 0.0292(13) 0.0139(11) 0.0008(10) -0.0011(9) 0.0103(11)
C20 0.0401(16) 0.0448(17) 0.0119(11) -0.0058(11) -0.0007(10) 0.0180(13)
C21 0.0349(14) 0.0313(14) 0.0167(12) -0.0054(10) 0.0060(10) 0.0140(12)
C22 0.0189(11) 0.0170(11) 0.0147(10) 0.0003(8) 0.0050(8) 0.0037(9)
C23 0.0161(11) 0.0151(11) 0.0144(10) 0.0032(8) 0.0045(8) 0.0041(8)
C24 0.0243(13) 0.0165(12) 0.0391(15) -0.0016(10) 0.0122(11) 0.0019(10)
C25 0.0180(12) 0.0248(13) 0.0309(13) 0.0015(10) 0.0050(10) 0.0048(10)
C26 0.0226(12) 0.0285(13) 0.0180(11) -0.0002(10) 0.0060(9) 0.0116(10)
C27 0.0452(17) 0.0252(14) 0.0345(15) 0.0062(11) 0.0218(13) 0.0183(12)
C28 0.0231(14) 0.0478(18) 0.0423(17) -0.0131(14) 0.0110(12) 0.0030(13)
C29 0.0111(10) 0.0131(10) 0.0154(10) 0.0008(8) 0.0030(8) -0.0007(8)
C30 0.0128(10) 0.0172(11) 0.0143(10) 0.0032(8) 0.0027(8) -0.0007(8)
C31 0.0171(11) 0.0206(12) 0.0177(11) -0.0003(9) 0.0010(9) -0.0004(9)
C32 0.0139(11) 0.0275(13) 0.0293(13) 0.0004(10) -0.0028(9) -0.0027(10)
C33 0.0111(11) 0.0399(16) 0.0408(15) -0.0052(13) 0.0035(10) 0.0027(11)
C34 0.0189(13) 0.0412(17) 0.0432(16) -0.0176(14) 0.0085(11) 0.0040(12)
C35 0.0161(12) 0.0279(13) 0.0284(13) -0.0082(11) 0.0030(10) -0.0005(10)
C36 0.0148(10) 0.0119(10) 0.0163(10) -0.0016(8) 0.0054(8) -0.0011(8)
C37 0.0181(11) 0.0110(10) 0.0284(12) -0.0004(9) 0.0128(9) -0.0016(8)
C38 0.0185(11) 0.0172(11) 0.0337(13) 0.0047(10) 0.0122(10) 0.0040(9)
C39 0.0248(13) 0.0238(14) 0.0562(18) 0.0168(13) 0.0225(13) 0.0109(11)
C40 0.0368(16) 0.0122(12) 0.077(2) 0.0068(13) 0.0410(16) 0.0049(11)
C41 0.0387(16) 0.0148(12) 0.063(2) -0.0123(13) 0.0321(15) -0.0073(11)
C42 0.0282(13) 0.0176(12) 0.0384(15) -0.0081(11) 0.0161(11) -0.0041(10)

loop_
_atom_type_symbol
_atom_type_description
_atom_type_scat_dispersion_real
_atom_type_scat_dispersion_imag
_atom_type_scat_source
C C 0.0181 0.0091 'International Tables Vol C Tables 4.2.6.8 and 6.1.1.4'
H H 0 0 'International Tables Vol C Tables 4.2.6.8 and 6.1.1.4'
N N 0.0311 0.018 'International Tables Vol C Tables 4.2.6.8 and 6.1.1.4'
O O 0.0492 0.0322 'International Tables Vol C Tables 4.2.6.8 and 6.1.1.4'
Al Al 0.213 0.2455 'International Tables Vol C Tables 4.2.6.8 and 6.1.1.4'
Si Si 0.2541 0.3302 'International Tables Vol C Tables 4.2.6.8 and 6.1.1.4'
K K 0.3868 1.0657 'International Tables Vol C Tables 4.2.6.8 and 6.1.1.4'
Se Se -0.7943 1.1372 'International Tables Vol C Tables 4.2.6.8 and 6.1.1.4'

loop_
_exptl_crystal_face_index_h
_exptl_crystal_face_index_k
_exptl_crystal_face_index_l
_exptl_crystal_face_perp_dist
-6 5 -6 0.1514
-9 -3 5 0.1602
-6 -6 9 0.1572
0 -7 10 0.1887
7 5 -8 0.1719
0 -1 16 0.0399
1 1 -17 0.0614
-3 0 17 0.0632
-2 2 -15 0.0835
-7 1 14 0.1235
9 -3 0 0.1662
5 0 11 0.0791
-7 2 -7 0.1544
-4 -1 -13 0.1183
-2 -2 -15 0.1105
0 -4 -15 0.1282
-3 5 14 0.1459
-7 5 9 0.1739
0 3 15 0.1277
5 -7 -1 0.2121
-1 -8 -6 0.2169
-5 -5 -7 0.1666
-7 -4 -7 0.1577
8 0 5 0.097
4 6 7 0.1682
-3 8 3 0.1866
6 6 -9 0.1694
1 7 -10 0.1735
-9 2 -3 0.1645
9 0 -1 0.1232
7 0 -14 0.125
-7 -1 15 0.1097

loop_
_geom_angle_atom_site_label_1
_geom_angle_atom_site_label_2
_geom_angle_atom_site_label_3
_geom_angle
_geom_angle_site_symmetry_1
_geom_angle_site_symmetry_3
_geom_angle_publ_flag
C29 Se C36 92.31(9) . . ?
C29 Se K 108.61(6) . . ?
C36 Se K 70.04(6) . . ?
C29 Se K 94.86(6) . 3_765 ?
C36 Se K 158.67(6) . 3_765 ?
K Se K 88.626(14) . 3_765 ?
O3 K C3 106.44(6) . . ?
O3 K C4 110.61(6) . . ?
C3 K C4 25.34(6) . . ?
O3 K C2 82.60(5) . . ?
C3 K C2 25.52(6) . . ?
C4 K C2 44.82(6) . . ?
O3 K C38 54.74(5) . . ?
C3 K C38 143.75(7) . . ?
C4 K C38 124.86(7) . . ?
C2 K C38 130.99(6) . . ?
O3 K C5 90.56(5) . . ?
C3 K C5 43.55(6) . . ?
C4 K C5 24.71(6) . . ?
C2 K C5 50.87(6) . . ?
C38 K C5 101.75(6) . . ?
O3 K C1 62.57(5) . . ?
C3 K C1 44.36(6) . . ?
C4 K C1 51.67(6) . . ?
C2 K C1 25.10(5) . . ?
C38 K C1 106.04(6) . . ?
C5 K C1 43.31(5) . . ?
O3 K C36 24.11(5) . . ?
C3 K C36 128.20(6) . . ?
C4 K C36 134.67(6) . . ?
C2 K C36 102.97(6) . . ?
C38 K C36 45.27(6) . . ?
C5 K C36 113.42(6) . . ?
C1 K C36 85.83(5) . . ?
O3 K C31 164.55(6) . 3_765 ?
C3 K C31 79.50(6) . 3_765 ?
C4 K C31 68.66(6) . 3_765 ?
C2 K C31 104.84(6) . 3_765 ?
C38 K C31 112.15(6) . 3_765 ?
C5 K C31 84.12(6) . 3_765 ?
C1 K C31 120.08(6) . 3_765 ?
C36 K C31 152.18(6) . 3_765 ?
O3 K C6 67.80(5) . . ?
C3 K C6 50.44(6) . . ?
C4 K C6 43.31(6) . . ?
C2 K C6 43.32(5) . . ?
C38 K C6 93.79(6) . . ?
C5 K C6 24.08(5) . . ?
C1 K C6 24.44(5) . . ?
C36 K C6 91.59(5) . . ?
C31 K C6 108.14(6) 3_765 . ?
O3 K Se 53.01(3) . . ?
C3 K Se 125.59(5) . . ?
C4 K Se 148.43(5) . . ?
C2 K Se 103.64(4) . . ?
C38 K Se 71.25(5) . . ?
C5 K Se 140.57(4) . . ?
C1 K Se 99.88(4) . . ?
C36 K Se 35.03(4) . . ?
C31 K Se 135.01(4) 3_765 . ?
C6 K Se 116.50(4) . . ?
O3 K C32 141.20(6) . 3_765 ?
C3 K C32 84.41(7) . 3_765 ?
C4 K C32 65.04(6) . 3_765 ?
C2 K C32 108.86(6) . 3_765 ?
C38 K C32 94.48(7) . 3_765 ?
C5 K C32 71.65(6) . 3_765 ?
C1 K C32 114.08(6) . 3_765 ?
C36 K C32 139.63(6) . 3_765 ?
C31 K C32 23.64(6) 3_765 3_765 ?
C6 K C32 94.80(6) . 3_765 ?
Se K C32 145.79(5) . 3_765 ?
O1 Si1 N1 107.74(9) . . ?
O1 Si1 C14 108.09(10) . . ?
N1 Si1 C14 112.25(10) . . ?
O1 Si1 C13 104.54(10) . . ?
N1 Si1 C13 112.46(10) . . ?
C14 Si1 C13 111.29(11) . . ?
O1 Si2 N2 106.81(9) . . ?
O1 Si2 C16 108.93(10) . . ?
N2 Si2 C16 113.04(10) . . ?
O1 Si2 C15 105.64(10) . . ?
N2 Si2 C15 115.74(10) . . ?
C16 Si2 C15 106.32(11) . . ?
O2 Al O3 101.15(7) . . ?
O2 Al N1 110.57(8) . . ?
O3 Al N1 108.77(8) . . ?
O2 Al N2 112.46(8) . . ?
O3 Al N2 115.62(8) . . ?
N1 Al N2 108.11(8) . . ?
O2 Al K 84.00(5) . . ?
O3 Al K 40.03(5) . . ?
N1 Al K 81.68(6) . . ?
N2 Al K 154.84(6) . . ?
Si1 O1 Si2 133.26(10) . . ?
C29 O2 Al 127.89(14) . . ?
C36 O3 Al 117.83(14) . . ?
C36 O3 K 98.84(12) . . ?
Al O3 K 115.92(7) . . ?
C1 N1 Si1 122.50(14) . . ?
C1 N1 Al 118.57(14) . . ?
Si1 N1 Al 118.61(10) . . ?
C17 N2 Si2 118.43(14) . . ?
C17 N2 Al 121.20(14) . . ?
Si2 N2 Al 120.37(10) . . ?
C2 C1 C6 118.52(19) . . ?
C2 C1 N1 121.39(19) . . ?
C6 C1 N1 120.08(19) . . ?
C2 C1 K 73.26(12) . . ?
C6 C1 K 81.04(13) . . ?
N1 C1 K 114.94(13) . . ?
C3 C2 C1 119.6(2) . . ?
C3 C2 C7 118.4(2) . . ?
C1 C2 C7 122.0(2) . . ?
C3 C2 K 74.34(14) . . ?
C1 C2 K 81.64(13) . . ?
C7 C2 K 117.23(14) . . ?
C4 C3 C2 121.7(2) . . ?
C4 C3 K 79.18(15) . . ?
C2 C3 K 80.14(14) . . ?
C4 C3 H3 119.2 . . ?
C2 C3 H3 119.2 . . ?
K C3 H3 111.6 . . ?
C3 C4 C5 118.9(2) . . ?
C3 C4 K 75.47(14) . . ?
C5 C4 K 82.45(14) . . ?
C3 C4 H4 120.5 . . ?
C5 C4 H4 120.5 . . ?
K C4 H4 112.1 . . ?
C4 C5 C6 121.5(2) . . ?
C4 C5 K 72.84(14) . . ?
C6 C5 K 81.83(13) . . ?
C4 C5 H5 119.2 . . ?
C6 C5 H5 119.2 . . ?
K C5 H5 116.6 . . ?
C5 C6 C1 119.7(2) . . ?
C5 C6 C10 118.6(2) . . ?
C1 C6 C10 121.70(19) . . ?
C5 C6 K 74.09(13) . . ?
C1 C6 K 74.52(12) . . ?
C10 C6 K 125.12(14) . . ?
C2 C7 C9 112.7(2) . . ?
C2 C7 C8 109.5(2) . . ?
C9 C7 C8 110.0(2) . . ?
C2 C7 H7 108.2 . . ?
C9 C7 H7 108.2 . . ?
C8 C7 H7 108.2 . . ?
C7 C8 H8A 109.5 . . ?
C7 C8 H8B 109.5 . . ?
H8A C8 H8B 109.5 . . ?
C7 C8 H8C 109.5 . . ?
H8A C8 H8C 109.5 . . ?
H8B C8 H8C 109.5 . . ?
C7 C9 H9A 109.5 . . ?
C7 C9 H9B 109.5 . . ?
H9A C9 H9B 109.5 . . ?
C7 C9 H9C 109.5 . . ?
H9A C9 H9C 109.5 . . ?
H9B C9 H9C 109.5 . . ?
C6 C10 C11 113.00(19) . . ?
C6 C10 C12 110.63(19) . . ?
C11 C10 C12 110.23(19) . . ?
C6 C10 H10 107.6 . . ?
C11 C10 H10 107.6 . . ?
C12 C10 H10 107.6 . . ?
C10 C11 H11A 109.5 . . ?
C10 C11 H11B 109.5 . . ?
H11A C11 H11B 109.5 . . ?
C10 C11 H11C 109.5 . . ?
H11A C11 H11C 109.5 . . ?
H11B C11 H11C 109.5 . . ?
C10 C12 H12A 109.5 . . ?
C10 C12 H12B 109.5 . . ?
H12A C12 H12B 109.5 . . ?
C10 C12 H12C 109.5 . . ?
H12A C12 H12C 109.5 . . ?
H12B C12 H12C 109.5 . . ?
Si1 C13 H13A 109.5 . . ?
Si1 C13 H13B 109.5 . . ?
H13A C13 H13B 109.5 . . ?
Si1 C13 H13C 109.5 . . ?
H13A C13 H13C 109.5 . . ?
H13B C13 H13C 109.5 . . ?
Si1 C14 H14A 109.5 . . ?
Si1 C14 H14B 109.5 . . ?
H14A C14 H14B 109.5 . . ?
Si1 C14 H14C 109.5 . . ?
H14A C14 H14C 109.5 . . ?
H14B C14 H14C 109.5 . . ?
Si2 C15 H15A 109.5 . . ?
Si2 C15 H15B 109.5 . . ?
H15A C15 H15B 109.5 . . ?
Si2 C15 H15C 109.5 . . ?
H15A C15 H15C 109.5 . . ?
H15B C15 H15C 109.5 . . ?
Si2 C16 H16A 109.5 . . ?
Si2 C16 H16B 109.5 . . ?
H16A C16 H16B 109.5 . . ?
Si2 C16 H16C 109.5 . . ?
H16A C16 H16C 109.5 . . ?
H16B C16 H16C 109.5 . . ?
C22 C17 C18 118.91(19) . . ?
C22 C17 N2 120.47(19) . . ?
C18 C17 N2 120.59(19) . . ?
C19 C18 C17 118.8(2) . . ?
C19 C18 C23 118.8(2) . . ?
C17 C18 C23 122.34(19) . . ?
C20 C19 C18 122.1(2) . . ?
C20 C19 H19 118.9 . . ?
C18 C19 H19 118.9 . . ?
C21 C20 C19 119.0(2) . . ?
C21 C20 H20 120.5 . . ?
C19 C20 H20 120.5 . . ?
C20 C21 C22 121.7(2) . . ?
C20 C21 H21 119.2 . . ?
C22 C21 H21 119.2 . . ?
C21 C22 C17 119.3(2) . . ?
C21 C22 C26 117.7(2) . . ?
C17 C22 C26 122.9(2) . . ?
C18 C23 C24 112.22(19) . . ?
C18 C23 C25 112.97(19) . . ?
C24 C23 C25 109.1(2) . . ?
C18 C23 H23 107.4 . . ?
C24 C23 H23 107.4 . . ?
C25 C23 H23 107.4 . . ?
C23 C24 H24A 109.5 . . ?
C23 C24 H24B 109.5 . . ?
H24A C24 H24B 109.5 . . ?
C23 C24 H24C 109.5 . . ?
H24A C24 H24C 109.5 . . ?
H24B C24 H24C 109.5 . . ?
C23 C25 H25A 109.5 . . ?
C23 C25 H25B 109.5 . . ?
H25A C25 H25B 109.5 . . ?
C23 C25 H25C 109.5 . . ?
H25A C25 H25C 109.5 . . ?
H25B C25 H25C 109.5 . . ?
C22 C26 C28 111.0(2) . . ?
C22 C26 C27 112.3(2) . . ?
C28 C26 C27 108.4(2) . . ?
C22 C26 H26 108.3 . . ?
C28 C26 H26 108.3 . . ?
C27 C26 H26 108.3 . . ?
C26 C27 H27A 109.5 . . ?
C26 C27 H27B 109.5 . . ?
H27A C27 H27B 109.5 . . ?
C26 C27 H27C 109.5 . . ?
H27A C27 H27C 109.5 . . ?
H27B C27 H27C 109.5 . . ?
C26 C28 H28A 109.5 . . ?
C26 C28 H28B 109.5 . . ?
H28A C28 H28B 109.5 . . ?
C26 C28 H28C 109.5 . . ?
H28A C28 H28C 109.5 . . ?
H28B C28 H28C 109.5 . . ?
O2 C29 C30 113.51(18) . . ?
O2 C29 Se 111.72(14) . . ?
C30 C29 Se 105.21(14) . . ?
O2 C29 H29 108.8 . . ?
C30 C29 H29 108.8 . . ?
Se C29 H29 108.8 . . ?
C35 C30 C31 119.2(2) . . ?
C35 C30 C29 120.3(2) . . ?
C31 C30 C29 120.5(2) . . ?
C35 C30 K 89.38(15) . 3_765 ?
C31 C30 K 72.46(13) . 3_765 ?
C29 C30 K 108.58(13) . 3_765 ?
C32 C31 C30 120.0(2) . . ?
C32 C31 K 82.61(15) . 3_765 ?
C30 C31 K 83.98(13) . 3_765 ?
C32 C31 H31 120 . . ?
C30 C31 H31 120 . . ?
K C31 H31 103.5 3_765 . ?
C33 C32 C31 120.4(2) . . ?
C33 C32 K 89.02(17) . 3_765 ?
C31 C32 K 73.75(14) . 3_765 ?
C33 C32 H32 119.8 . . ?
C31 C32 H32 119.8 . . ?
K C32 H32 107.4 3_765 . ?
C32 C33 C34 119.6(2) . . ?
C32 C33 H33 120.2 . . ?
C34 C33 H33 120.2 . . ?
C33 C34 C35 120.4(3) . . ?
C33 C34 H34 119.8 . . ?
C35 C34 H34 119.8 . . ?
C30 C35 C34 120.4(2) . . ?
C30 C35 H35 119.8 . . ?
C34 C35 H35 119.8 . . ?
O3 C36 C37 114.40(19) . . ?
O3 C36 Se 111.21(14) . . ?
C37 C36 Se 106.19(14) . . ?
O3 C36 K 57.05(10) . . ?
C37 C36 K 85.08(13) . . ?
Se C36 K 74.92(7) . . ?
O3 C36 H36 108.3 . . ?
C37 C36 H36 108.3 . . ?
Se C36 H36 108.3 . . ?
K C36 H36 164.1 . . ?
C38 C37 C42 119.0(2) . . ?
C38 C37 C36 121.5(2) . . ?
C42 C37 C36 119.5(2) . . ?
C38 C37 K 65.90(14) . . ?
C42 C37 K 141.47(16) . . ?
C36 C37 K 69.78(12) . . ?
C37 C38 C39 120.3(3) . . ?
C37 C38 K 91.02(14) . . ?
C39 C38 K 127.47(18) . . ?
C37 C38 H38 119.8 . . ?
C39 C38 H38 119.8 . . ?
K C38 H38 51 . . ?
C40 C39 C38 120.3(3) . . ?
C40 C39 H39 119.9 . . ?
C38 C39 H39 119.9 . . ?
C39 C40 C41 119.6(2) . . ?
C39 C40 H40 120.2 . . ?
C41 C40 H40 120.2 . . ?
C40 C41 C42 120.5(3) . . ?
C40 C41 H41 119.8 . . ?
C42 C41 H41 119.8 . . ?
C41 C42 C37 120.3(3) . . ?
C41 C42 H42 119.9 . . ?
C37 C42 H42 119.9 . . ?
C2A C1A C6A 120 . . ?
C2A C1A C7A 124.0(7) . . ?
C6A C1A C7A 116.0(7) . . ?
C3A C2A C1A 120 . . ?
C3A C2A H2A 120 . . ?
C1A C2A H2A 120 . . ?
C2A C3A C4A 120 . . ?
C2A C3A H3A 120 . . ?
C4A C3A H3A 120 . . ?
C5A C4A C3A 120 . . ?
C5A C4A H4A 120 . . ?
C3A C4A H4A 120 . . ?
C4A C5A C6A 120 . . ?
C4A C5A H5A 120 . . ?
C6A C5A H5A 120 . . ?
C5A C6A C1A 120 . . ?
C5A C6A H6A 120 . . ?
C1A C6A H6A 120 . . ?
C1A C7A H7A1 109.5 . . ?
C1A C7A H7A2 109.5 . . ?
H7A1 C7A H7A2 109.5 . . ?
C1A C7A H7A3 109.5 . . ?
H7A1 C7A H7A3 109.5 . . ?
H7A2 C7A H7A3 109.5 . . ?
C1A C7A H7A4 109.5 . . ?
H7A1 C7A H7A4 141.1 . . ?
H7A2 C7A H7A4 56.3 . . ?
H7A3 C7A H7A4 56.3 . . ?
C1A C7A H7A5 109.5 . . ?
H7A1 C7A H7A5 56.3 . . ?
H7A2 C7A H7A5 141.1 . . ?
H7A3 C7A H7A5 56.3 . . ?
H7A4 C7A H7A5 109.5 . . ?
C1A C7A H7A6 109.5 . . ?
H7A1 C7A H7A6 56.3 . . ?
H7A2 C7A H7A6 56.3 . . ?
H7A3 C7A H7A6 141.1 . . ?
H7A4 C7A H7A6 109.5 . . ?
H7A5 C7A H7A6 109.5 . . ?
C2B C1B C6B 120 . . ?
C2B C1B C7B 126.0(8) . . ?
C6B C1B C7B 114.0(8) . . ?
C1B C2B C3B 120 . . ?
C1B C2B H2B 120 . . ?
C3B C2B H2B 120 . . ?
C4B C3B C2B 120 . . ?
C4B C3B H3B 120 . . ?
C2B C3B H3B 120 . . ?
C3B C4B C5B 120 . . ?
C3B C4B H4B 120 . . ?
C5B C4B H4B 120 . . ?
C6B C5B C4B 120 . . ?
C6B C5B H5B 120 . . ?
C4B C5B H5B 120 . . ?
C5B C6B C1B 120 . . ?
C5B C6B H6B 120 . . ?
C1B C6B H6B 120 . . ?
C1B C7B H7B1 109.5 . . ?
C1B C7B H7B2 109.5 . . ?
H7B1 C7B H7B2 109.5 . . ?
C1B C7B H7B3 109.5 . . ?
H7B1 C7B H7B3 109.5 . . ?
H7B2 C7B H7B3 109.5 . . ?
C1B C7B H7B4 109.5 . . ?
H7B1 C7B H7B4 141.1 . . ?
H7B2 C7B H7B4 56.3 . . ?
H7B3 C7B H7B4 56.3 . . ?
C1B C7B H7B5 109.5 . . ?
H7B1 C7B H7B5 56.3 . . ?
H7B2 C7B H7B5 141.1 . . ?
H7B3 C7B H7B5 56.3 . . ?
H7B4 C7B H7B5 109.5 . . ?
C1B C7B H7B6 109.5 . . ?
H7B1 C7B H7B6 56.3 . . ?
H7B2 C7B H7B6 56.3 . . ?
H7B3 C7B H7B6 141.1 . . ?
H7B4 C7B H7B6 109.5 . . ?
H7B5 C7B H7B6 109.5 . . ?

loop_
_geom_bond_atom_site_label_1
_geom_bond_atom_site_label_2
_geom_bond_distance
_geom_bond_site_symmetry_2
_geom_bond_publ_flag
Se C29 2.023(2) . ?
Se C36 2.036(2) . ?
Se K 3.4239(6) . ?
Se K 3.5264(6) 3_765 ?
K O3 2.8304(16) . ?
K C3 3.129(2) . ?
K C4 3.174(3) . ?
K C2 3.201(2) . ?
K C38 3.231(3) . ?
K C5 3.294(2) . ?
K C1 3.307(2) . ?
K C36 3.333(2) . ?
K C31 3.333(2) 3_765 ?
K C6 3.390(2) . ?
K C32 3.443(3) 3_765 ?
Si1 O1 1.6415(16) . ?
Si1 N1 1.7278(19) . ?
Si1 C14 1.859(2) . ?
Si1 C13 1.864(2) . ?
Si2 O1 1.6445(16) . ?
Si2 N2 1.7289(19) . ?
Si2 C16 1.871(2) . ?
Si2 C15 1.877(2) . ?
Al O2 1.7678(16) . ?
Al O3 1.7935(16) . ?
Al N1 1.8491(19) . ?
Al N2 1.8537(19) . ?
O2 C29 1.364(3) . ?
O3 C36 1.378(3) . ?
N1 C1 1.429(3) . ?
N2 C17 1.441(3) . ?
C1 C2 1.418(3) . ?
C1 C6 1.420(3) . ?
C2 C3 1.400(3) . ?
C2 C7 1.520(3) . ?
C3 C4 1.383(4) . ?
C3 H3 0.95 . ?
C4 C5 1.389(3) . ?
C4 H4 0.95 . ?
C5 C6 1.397(3) . ?
C5 H5 0.95 . ?
C6 C10 1.517(3) . ?
C7 C9 1.525(3) . ?
C7 C8 1.537(3) . ?
C7 H7 1 . ?
C8 H8A 0.98 . ?
C8 H8B 0.98 . ?
C8 H8C 0.98 . ?
C9 H9A 0.98 . ?
C9 H9B 0.98 . ?
C9 H9C 0.98 . ?
C10 C11 1.529(3) . ?
C10 C12 1.532(3) . ?
C10 H10 1 . ?
C11 H11A 0.98 . ?
C11 H11B 0.98 . ?
C11 H11C 0.98 . ?
C12 H12A 0.98 . ?
C12 H12B 0.98 . ?
C12 H12C 0.98 . ?
C13 H13A 0.98 . ?
C13 H13B 0.98 . ?
C13 H13C 0.98 . ?
C14 H14A 0.98 . ?
C14 H14B 0.98 . ?
C14 H14C 0.98 . ?
C15 H15A 0.98 . ?
C15 H15B 0.98 . ?
C15 H15C 0.98 . ?
C16 H16A 0.98 . ?
C16 H16B 0.98 . ?
C16 H16C 0.98 . ?
C17 C22 1.420(3) . ?
C17 C18 1.424(3) . ?
C18 C19 1.390(3) . ?
C18 C23 1.526(3) . ?
C19 C20 1.384(4) . ?
C19 H19 0.95 . ?
C20 C21 1.379(4) . ?
C20 H20 0.95 . ?
C21 C22 1.394(3) . ?
C21 H21 0.95 . ?
C22 C26 1.516(3) . ?
C23 C24 1.526(3) . ?
C23 C25 1.533(3) . ?
C23 H23 1 . ?
C24 H24A 0.98 . ?
C24 H24B 0.98 . ?
C24 H24C 0.98 . ?
C25 H25A 0.98 . ?
C25 H25B 0.98 . ?
C25 H25C 0.98 . ?
C26 C28 1.529(4) . ?
C26 C27 1.532(4) . ?
C26 H26 1 . ?
C27 H27A 0.98 . ?
C27 H27B 0.98 . ?
C27 H27C 0.98 . ?
C28 H28A 0.98 . ?
C28 H28B 0.98 . ?
C28 H28C 0.98 . ?
C29 C30 1.515(3) . ?
C29 H29 1 . ?
C30 C35 1.386(3) . ?
C30 C31 1.397(3) . ?
C30 K 3.476(2) 3_765 ?
C31 C32 1.392(3) . ?
C31 K 3.333(2) 3_765 ?
C31 H31 0.95 . ?
C32 C33 1.382(4) . ?
C32 K 3.443(3) 3_765 ?
C32 H32 0.95 . ?
C33 C34 1.383(4) . ?
C33 H33 0.95 . ?
C34 C35 1.390(4) . ?
C34 H34 0.95 . ?
C35 H35 0.95 . ?
C36 C37 1.509(3) . ?
C36 H36 1 . ?
C37 C38 1.388(4) . ?
C37 C42 1.396(4) . ?
C38 C39 1.398(4) . ?
C38 H38 0.95 . ?
C39 C40 1.380(5) . ?
C39 H39 0.95 . ?
C40 C41 1.382(5) . ?
C40 H40 0.95 . ?
C41 C42 1.389(4) . ?
C41 H41 0.95 . ?
C42 H42 0.95 . ?
C1A C2A 1.39 . ?
C1A C6A 1.39 . ?
C1A C7A 1.433(13) . ?
C2A C3A 1.39 . ?
C2A H2A 0.95 . ?
C3A C4A 1.39 . ?
C3A H3A 0.95 . ?
C4A C5A 1.39 . ?
C4A H4A 0.95 . ?
C5A C6A 1.39 . ?
C5A H5A 0.95 . ?
C6A H6A 0.95 . ?
C7A H7A1 0.98 . ?
C7A H7A2 0.98 . ?
C7A H7A3 0.98 . ?
C7A H7A4 0.98 . ?
C7A H7A5 0.98 . ?
C7A H7A6 0.98 . ?
C1B C2B 1.39 . ?
C1B C6B 1.39 . ?
C1B C7B 1.410(15) . ?
C2B C3B 1.39 . ?
C2B H2B 0.95 . ?
C3B C4B 1.39 . ?
C3B H3B 0.95 . ?
C4B C5B 1.39 . ?
C4B H4B 0.95 . ?
C5B C6B 1.39 . ?
C5B H5B 0.95 . ?
C6B H6B 0.95 . ?
C7B H7B1 0.98 . ?
C7B H7B2 0.98 . ?
C7B H7B3 0.98 . ?
C7B H7B4 0.98 . ?
C7B H7B5 0.98 . ?
C7B H7B6 0.98 . ?
